data_4503892
loop_
_publ_author_name
'Awwadi, Firas F.'
'Willett, Roger D.'
'Twamley, Brendan'

_publ_section_title
;
 The Aryl Chlorine&#x2212;Halide Ion Synthon and Its Role in the Control
 of the Crystal Structures of Tetrahalocuprate(II) Ions
;
_journal_issue 4
_journal_name_full 'Crystal Growth &amp; Design'
_journal_page_first 624
_journal_paper_doi 10.1021/cg060153j
_journal_volume 7
_journal_year 2007
_chemical_formula_moiety '2(C5 H5 Cl N), Br4 Cu'
_chemical_formula_sum 'C10 H10 Br4 Cl2 Cu N2'
_chemical_formula_weight 612.28
_chemical_name_common '[4ClPy]2[CuBr4]'
_chemical_name_systematic
; 
 ? 
;
_space_group_IT_number 15
_symmetry_cell_setting monoclinic
_symmetry_space_group_name_Hall '-C 2yc'
_symmetry_space_group_name_H-M 'C 1 2/c 1'
_atom_sites_solution_hydrogens geom
_atom_sites_solution_primary direct
_atom_sites_solution_secondary difmap
_audit_creation_method SHELXL-97
_cell_angle_alpha 90.00
_cell_angle_beta 98.446(10)
_cell_angle_gamma 90.00
_cell_formula_units_Z 4
_cell_length_a 17.010(2)
_cell_length_b 7.6734(9)
_cell_length_c 13.8038(17)
_cell_measurement_reflns_used 33
_cell_measurement_temperature 295(2)
_cell_measurement_theta_max 14.68
_cell_measurement_theta_min 2.43
_cell_volume 1782.2(4)
_computing_cell_refinement 'Bruker XSCANS'
_computing_data_collection 'Bruker XSCANS'
_computing_data_reduction 'Bruker SHELXTL'
_computing_molecular_graphics 'XP, Bruker SHELXTL v. 5.10'
_computing_publication_material 'XCIF, Bruker SHELXTL v. 5.10'
_computing_structure_refinement 'XL, Bruker SHELXTL v. 5.10'
_computing_structure_solution 'XS, Bruker SHELXTL v. 5.10'
_diffrn_ambient_temperature 295(2)
_diffrn_measured_fraction_theta_full 0.987
_diffrn_measured_fraction_theta_max 0.987
_diffrn_measurement_device_type 'Siemens P2~1~ upgraded to P4'
_diffrn_measurement_method \w
_diffrn_radiation_monochromator graphite
_diffrn_radiation_source 'normal-focus sealed tube'
_diffrn_radiation_type MoK\a
_diffrn_radiation_wavelength 0.71073
_diffrn_reflns_av_R_equivalents 0.0387
_diffrn_reflns_av_sigmaI/netI 0.0496
_diffrn_reflns_limit_h_max 19
_diffrn_reflns_limit_h_min -1
_diffrn_reflns_limit_k_max 1
_diffrn_reflns_limit_k_min -8
_diffrn_reflns_limit_l_max 16
_diffrn_reflns_limit_l_min -16
_diffrn_reflns_number 1922
_diffrn_reflns_theta_full 25.0
_diffrn_reflns_theta_max 24.66
_diffrn_reflns_theta_min 2.42
_diffrn_standards_decay_% 'no decay was observed'
_diffrn_standards_interval_count 100
_diffrn_standards_number 3
_exptl_absorpt_coefficient_mu 10.480
_exptl_absorpt_correction_T_max 0.128
_exptl_absorpt_correction_T_min 0.054
_exptl_absorpt_correction_type psi-scan
_exptl_absorpt_process_details 'XPREP, Bruker SHELXTL v. 5.10'
_exptl_crystal_colour 'dark pink'
_exptl_crystal_density_diffrn 2.282
_exptl_crystal_density_method 'not measured'
_exptl_crystal_description chunk
_exptl_crystal_F_000 1148
_exptl_crystal_size_max 0.30
_exptl_crystal_size_mid 0.25
_exptl_crystal_size_min 0.20
_refine_diff_density_max 0.856
_refine_diff_density_min -0.772
_refine_diff_density_rms 0.165
_refine_ls_extinction_coef 0.0072(6)
_refine_ls_extinction_expression Fc^*^=kFc[1+0.001xFc^2^\l^3^/sin(2\q)]^-1/4^
_refine_ls_extinction_method SHELXL
_refine_ls_goodness_of_fit_ref 1.065
_refine_ls_hydrogen_treatment constr
_refine_ls_matrix_type full
_refine_ls_number_parameters 88
_refine_ls_number_reflns 1485
_refine_ls_number_restraints 0
_refine_ls_restrained_S_all 1.065
_refine_ls_R_factor_all 0.0757
_refine_ls_R_factor_gt 0.0461
_refine_ls_shift/su_max 0.001
_refine_ls_shift/su_mean 0.000
_refine_ls_structure_factor_coef Fsqd
_refine_ls_weighting_details 'calc w=1/[\s^2^(Fo^2^)+(0.0741P)^2^+6.9975P] where P=(Fo^2^+2Fc^2^)/3'
_refine_ls_weighting_scheme calc
_refine_ls_wR_factor_gt 0.1142
_refine_ls_wR_factor_ref 0.1379
_reflns_number_gt 1061
_reflns_number_total 1485
_reflns_threshold_expression >2sigma(I)
_cod_data_source_file cg060153jsi20060319_121532.cif
_cod_data_source_block fa252a
_cod_depositor_comments
;
The following automatic conversions were performed:

'_symmetry_cell_setting' value 'Monoclinic' changed to 'monoclinic'
according to /home/saulius/struct/CIF-dictionaries/cif_core.dic
dictionary named 'cif_core.dic' version 2.4.1 from 2010-06-29.

Automatic conversion script
Id: cif_fix_values 1715 2011-07-08 13:25:40Z adriana 
;
_cod_original_sg_symbol_H-M C2/c
_cod_database_code 4503892

loop_
_symmetry_equiv_pos_as_xyz
'x, y, z'
'-x, y, -z+1/2'
'x+1/2, y+1/2, z'
'-x+1/2, y+1/2, -z+1/2'
'-x, -y, -z'
'x, -y, z-1/2'
'-x+1/2, -y+1/2, -z'
'x+1/2, -y+1/2, z-1/2'

loop_
_atom_site_label
_atom_site_type_symbol
_atom_site_fract_x
_atom_site_fract_y
_atom_site_fract_z
_atom_site_U_iso_or_equiv
_atom_site_adp_type
_atom_site_occupancy
_atom_site_symmetry_multiplicity
_atom_site_calc_flag
_atom_site_refinement_flags
Br1 Br 0.08072(5) 0.15162(14) 0.34908(7) 0.0553(4) Uani 1 1 d .
Br2 Br -0.09607(6) -0.24082(14) 0.30148(7) 0.0660(4) Uani 1 1 d .
Cl4 Cl 0.24186(14) 0.0449(3) 0.57415(17) 0.0584(7) Uani 1 1 d .
Cu Cu 0.0000 -0.05591(19) 0.2500 0.0465(5) Uani 1 2 d S
N1 N 0.3998(5) -0.1974(10) 0.3867(6) 0.055(2) Uani 1 1 d .
H1A H 0.4301 -0.2463 0.3500 0.067 Uiso 1 1 calc R
C2 C 0.4258(6) -0.1785(13) 0.4811(7) 0.058(3) Uani 1 1 d .
H2A H 0.4768 -0.2148 0.5066 0.070 Uiso 1 1 calc R
C3 C 0.3781(6) -0.1064(13) 0.5410(7) 0.058(2) Uani 1 1 d .
H3A H 0.3955 -0.0962 0.6078 0.069 Uiso 1 1 calc R
C4 C 0.3037(5) -0.0485(10) 0.5012(6) 0.0389(18) Uani 1 1 d .
C5 C 0.2783(5) -0.0698(11) 0.4027(7) 0.050(2) Uani 1 1 d .
H5A H 0.2276 -0.0344 0.3753 0.060 Uiso 1 1 calc R
C6 C 0.3276(5) -0.1424(13) 0.3467(6) 0.056(2) Uani 1 1 d .
H6A H 0.3115 -0.1545 0.2797 0.068 Uiso 1 1 calc R

loop_
_atom_site_aniso_label
_atom_site_aniso_U_11
_atom_site_aniso_U_22
_atom_site_aniso_U_33
_atom_site_aniso_U_23
_atom_site_aniso_U_13
_atom_site_aniso_U_12
Br1 0.0350(5) 0.0638(7) 0.0640(6) -0.0121(5) -0.0031(4) 0.0008(4)
Br2 0.0655(7) 0.0697(7) 0.0673(7) 0.0049(5) 0.0249(5) -0.0197(5)
Cl4 0.0579(14) 0.0603(14) 0.0604(13) -0.0070(11) 0.0198(11) -0.0011(12)
Cu 0.0372(8) 0.0432(8) 0.0600(9) 0.000 0.0106(7) 0.000
N1 0.056(5) 0.058(5) 0.056(5) 0.005(4) 0.019(4) 0.012(4)
C2 0.043(5) 0.061(6) 0.068(7) 0.010(5) 0.000(5) 0.008(5)
C3 0.056(6) 0.073(6) 0.042(5) -0.004(5) -0.002(4) 0.006(5)
C4 0.040(4) 0.036(4) 0.043(4) 0.003(4) 0.011(4) 0.002(4)
C5 0.043(5) 0.050(5) 0.057(5) 0.010(4) 0.006(4) -0.001(4)
C6 0.055(6) 0.070(6) 0.046(5) 0.002(5) 0.013(4) 0.005(5)

loop_
_atom_type_symbol
_atom_type_description
_atom_type_scat_dispersion_real
_atom_type_scat_dispersion_imag
_atom_type_scat_source
C C 0.0033 0.0016 'International Tables Vol C Tables 4.2.6.8 and 6.1.1.4'
H H 0.0000 0.0000 'International Tables Vol C Tables 4.2.6.8 and 6.1.1.4'
Cl Cl 0.1484 0.1585 'International Tables Vol C Tables 4.2.6.8 and 6.1.1.4'
Cu Cu 0.3201 1.2651 'International Tables Vol C Tables 4.2.6.8 and 6.1.1.4'
Br Br -0.2901 2.4595 'International Tables Vol C Tables 4.2.6.8 and 6.1.1.4'
N N 0.0061 0.0033 'International Tables Vol C Tables 4.2.6.8 and 6.1.1.4'

loop_
_geom_angle_atom_site_label_1
_geom_angle_atom_site_label_2
_geom_angle_atom_site_label_3
_geom_angle
_geom_angle_site_symmetry_1
_geom_angle_site_symmetry_3
Br2 Cu Br2 105.78(8) . 2
Br2 Cu Br1 102.01(4) . 2
Br2 Cu Br1 126.44(4) 2 2
Br2 Cu Br1 126.44(4) . .
Br2 Cu Br1 102.01(4) 2 .
Br1 Cu Br1 96.68(7) 2 .
C2 N1 C6 121.7(8) . .
C2 N1 H1A 119.2 . .
C6 N1 H1A 119.2 . .
N1 C2 C3 120.2(9) . .
N1 C2 H2A 119.9 . .
C3 C2 H2A 119.9 . .
C2 C3 C4 119.0(8) . .
C2 C3 H3A 120.5 . .
C4 C3 H3A 120.5 . .
C5 C4 C3 119.5(8) . .
C5 C4 Cl4 120.0(7) . .
C3 C4 Cl4 120.5(7) . .
C6 C5 C4 119.1(8) . .
C6 C5 H5A 120.4 . .
C4 C5 H5A 120.4 . .
N1 C6 C5 120.4(8) . .
N1 C6 H6A 119.8 . .
C5 C6 H6A 119.8 . .

loop_
_geom_bond_atom_site_label_1
_geom_bond_atom_site_label_2
_geom_bond_distance
_geom_bond_site_symmetry_2
Br1 Cu 2.3958(13) .
Br2 Cu 2.3517(13) .
Cl4 C4 1.716(8) .
Cu Br2 2.3517(13) 2
Cu Br1 2.3958(13) 2
N1 C2 1.321(12) .
N1 C6 1.339(11) .
N1 H1A 0.8600 .
C2 C3 1.357(13) .
C2 H2A 0.9300 .
C3 C4 1.378(12) .
C3 H3A 0.9300 .
C4 C5 1.374(12) .
C5 C6 1.342(12) .
C5 H5A 0.9300 .
C6 H6A 0.9300 .
